data_7231659
loop_
_publ_author_name
'Ling, Jie'
'Lu, Huangjie'
'Wang, Yaxing'
'Johnson, Kenndra'
'Wang, Shuao'

_publ_section_title
;
 One-dimensional chain structures of hexanuclear uranium(iv) clusters
 bridged by formate ligands
;
_journal_issue 61
_journal_name_full 'RSC Advances'
_journal_page_first 34947
_journal_paper_doi 10.1039/C8RA06330C
_journal_volume 8
_journal_year 2018
_chemical_formula_moiety 'C13 O38 U6'
_chemical_formula_sum 'C13 O38 U6'
_chemical_formula_weight 2192.31
_chemical_melting_point ?
_chemical_name_common 'Uranium formic acid'
_chemical_name_systematic
;
 ?
;
_space_group_crystal_system triclinic
_space_group_IT_number 2
_space_group_name_Hall '-P 1'
_space_group_name_H-M_alt 'P -1'
_symmetry_space_group_name_Hall '-P 1'
_symmetry_space_group_name_H-M 'P -1'
_audit_creation_method SHELXL-2014
_audit_update_record
;
2018-06-21 deposited with the CCDC.
2018-10-08 downloaded from the CCDC.
;
_cell_angle_alpha 77.994(3)
_cell_angle_beta 77.951(2)
_cell_angle_gamma 60.742(2)
_cell_formula_units_Z 2
_cell_length_a 11.5396(5)
_cell_length_b 11.7744(8)
_cell_length_c 16.2574(8)
_cell_measurement_reflns_used 10777
_cell_measurement_temperature 296(2)
_cell_measurement_theta_max 30.157
_cell_measurement_theta_min 2.173
_cell_volume 1870.07(18)
_computing_cell_refinement 'Bruker SAINT'
_computing_data_collection 'Bruker APEX3'
_computing_data_reduction 'Bruker SAINT'
_computing_molecular_graphics 'Bruker SHELXTL'
_computing_publication_material 'Bruker SHELXTL'
_computing_structure_refinement 'SHELXL-2014 (Sheldrick, 2014)'
_computing_structure_solution 'SHELXL-2014 (Sheldrick, 2014)'
_diffrn_ambient_temperature 296(2)
_diffrn_measured_fraction_theta_full 0.999
_diffrn_measured_fraction_theta_max 0.974
_diffrn_measurement_device_type 'Bruker APEX-III '
_diffrn_measurement_method '0.5 wide w/ exposures'
_diffrn_radiation_type MoK\a
_diffrn_radiation_wavelength 0.71073
_diffrn_reflns_av_unetI/netI 0.0676
_diffrn_reflns_Laue_measured_fraction_full 0.999
_diffrn_reflns_Laue_measured_fraction_max 0.974
_diffrn_reflns_limit_h_max 16
_diffrn_reflns_limit_h_min -15
_diffrn_reflns_limit_k_max 16
_diffrn_reflns_limit_k_min -16
_diffrn_reflns_limit_l_max 22
_diffrn_reflns_limit_l_min -22
_diffrn_reflns_number 10777
_diffrn_reflns_point_group_measured_fraction_full 0.999
_diffrn_reflns_point_group_measured_fraction_max 0.974
_diffrn_reflns_theta_full 25.242
_diffrn_reflns_theta_max 30.157
_diffrn_reflns_theta_min 2.173
_diffrn_source 'Turbo X-ray Source'
_exptl_absorpt_coefficient_mu 26.008
_exptl_absorpt_correction_T_max 0.003
_exptl_absorpt_correction_T_min 0.000
_exptl_absorpt_correction_type multi-scan
_exptl_absorpt_process_details sheltxprep
_exptl_crystal_colour green
_exptl_crystal_density_diffrn 3.893
_exptl_crystal_description Rhombus
_exptl_crystal_F_000 1868
_exptl_crystal_size_max 0.750
_exptl_crystal_size_mid 0.460
_exptl_crystal_size_min 0.230
_refine_diff_density_max 5.356
_refine_diff_density_min -2.597
_refine_diff_density_rms 0.382
_refine_ls_extinction_method none
_refine_ls_goodness_of_fit_ref 0.901
_refine_ls_hydrogen_treatment undef
_refine_ls_matrix_type full
_refine_ls_number_parameters 515
_refine_ls_number_reflns 10777
_refine_ls_number_restraints 0
_refine_ls_restrained_S_all 0.901
_refine_ls_R_factor_all 0.0816
_refine_ls_R_factor_gt 0.0438
_refine_ls_shift/su_max 0.001
_refine_ls_shift/su_mean 0.000
_refine_ls_structure_factor_coef Fsqd
_refine_ls_weighting_details 'w=1/[\s^2^(Fo^2^)+(0.0471P)^2^+40.0360P] where P=(Fo^2^+2Fc^2^)/3'
_refine_ls_weighting_scheme calc
_refine_ls_wR_factor_gt 0.0901
_refine_ls_wR_factor_ref 0.1046
_reflns_Friedel_coverage 0.000
_reflns_number_gt 7370
_reflns_number_total 10777
_reflns_threshold_expression 'I > 2\s(I)'
_cod_data_source_file c8ra06330c2.cif
_cod_data_source_block SAVE
_cod_depositor_comments
;
The following automatic conversions were performed:

'_chemical_melting_point' value 'n/a' was changed to '?' - the value
is undefined or not given.

Automatic conversion script
Id: cif_fix_values 4973 2017-02-22 13:04:09Z antanas 
;
_cod_database_code 7231659
_shelx_space_group_comment
;
The symmetry employed for this shelxl refinement is uniquely defined
by the following loop, which should always be used as a source of
symmetry information in preference to the above space-group names.
They are only intended as comments.
;
_shelxl_version_number 2014-3

loop_
_space_group_symop_operation_xyz
'x, y, z'
'-x, -y, -z'

loop_
_atom_site_label
_atom_site_type_symbol
_atom_site_fract_x
_atom_site_fract_y
_atom_site_fract_z
_atom_site_U_iso_or_equiv
_atom_site_adp_type
_atom_site_occupancy
_atom_site_site_symmetry_order
_atom_site_calc_flag
U6 U 0.43408(4) 0.55722(4) 0.75190(2) 0.01413(9) Uani 1 1 d
U5 U 0.73816(4) 0.39806(4) 0.58672(2) 0.01370(9) Uani 1 1 d
U4 U 0.60554(4) 0.26249(4) 0.91423(2) 0.01427(9) Uani 1 1 d
U3 U 0.78314(4) 0.46229(4) 0.79376(2) 0.01570(9) Uani 1 1 d
U2 U 0.54829(4) 0.21038(4) 0.70588(2) 0.01605(9) Uani 1 1 d
U1 U 0.90705(4) 0.10792(4) 0.75138(2) 0.01741(10) Uani 1 1 d
O33 O 0.6460(7) 0.5067(7) 0.7006(5) 0.0180(16) Uani 1 1 d
O32 O 0.4967(7) 0.3474(7) 0.8002(4) 0.0130(14) Uani 1 1 d
O31 O 0.7842(7) 0.2686(7) 0.8370(4) 0.0146(15) Uani 1 1 d
O30 O 0.5097(7) 0.4301(7) 0.6316(4) 0.0150(15) Uani 1 1 d
O29 O 0.6964(8) 0.3477(8) 0.4633(5) 0.0264(19) Uani 1 1 d
O28 O 0.5646(7) 0.4900(7) 0.8693(4) 0.0171(16) Uani 1 1 d
O27 O 0.7411(7) 0.2208(7) 0.6635(5) 0.0179(16) Uani 1 1 d
O26 O 0.6075(8) 0.5942(8) 0.4985(5) 0.0260(19) Uani 1 1 d
O25 O 0.8476(9) 0.5367(8) 0.5552(5) 0.0276(19) Uani 1 1 d
O24 O 0.6439(9) 0.6980(8) 0.7981(5) 0.0288(19) Uani 1 1 d
O23 O 0.2403(8) 0.5397(9) 0.7378(6) 0.033(2) Uani 1 1 d
O22 O 0.9022(8) 0.3137(8) 0.6834(5) 0.0199(16) Uani 1 1 d
O21 O 0.6990(8) 0.1013(7) 0.8156(5) 0.0186(16) Uani 1 1 d
O20 O 0.4411(9) 0.7541(8) 0.7669(6) 0.030(2) Uani 1 1 d
O19 O 0.3136(9) 0.7324(8) 0.6447(5) 0.029(2) Uani 1 1 d
O18 O 0.6600(9) 0.3157(8) 1.0322(5) 0.029(2) Uani 1 1 d
O17 O 1.1303(9) -0.0908(9) 0.7545(6) 0.038(2) Uani 1 1 d
O16 O 0.9000(11) -0.0768(9) 0.7063(6) 0.041(2) Uani 1 1 d
O15 O 1.0813(9) 0.1352(9) 0.7994(6) 0.037(2) Uani 1 1 d
O14 O 0.9490(8) 0.2486(8) 0.5160(5) 0.0246(18) Uani 1 1 d
O13 O 0.9396(8) -0.0220(9) 0.8936(5) 0.031(2) Uani 1 1 d
O12 O 0.8761(9) 0.5697(9) 0.6786(5) 0.031(2) Uani 1 1 d
O11 O 0.7582(8) 0.0607(8) 0.9866(5) 0.0269(19) Uani 1 1 d
O10 O 0.3079(8) 0.3427(8) 0.7010(5) 0.0256(18) Uani 1 1 d
O9 O 0.4727(8) 0.1478(8) 0.9464(5) 0.0253(18) Uani 1 1 d
O8 O 0.6992(10) -0.0158(9) 0.6743(6) 0.035(2) Uani 1 1 d
O7 O 0.4062(9) 0.3864(9) 1.0028(6) 0.032(2) Uani 1 1 d
O6 O 0.4443(9) 0.1151(10) 0.8234(6) 0.034(2) Uani 1 1 d
O5 O 0.2644(9) 0.6536(9) 0.8650(5) 0.031(2) Uani 1 1 d
O4 O 0.4710(10) 0.7898(9) 0.4396(6) 0.039(2) Uani 1 1 d
O3 O 1.0128(9) 0.3378(10) 0.8209(6) 0.034(2) Uani 1 1 d
O2 O 0.2061(8) 0.4961(10) 1.0699(5) 0.036(2) Uani 1 1 d
O1 O 1.0392(10) 0.0729(9) 0.6101(5) 0.034(2) Uani 1 1 d
C7 C 0.5227(14) 0.7787(12) 0.7886(7) 0.026(3) Uani 1 1 d
C6 C 0.5435(13) 0.7148(12) 0.4959(8) 0.028(3) Uani 1 1 d
C5 C 0.2200(12) 0.4563(13) 0.7169(8) 0.026(3) Uani 1 1 d
C4 C 0.4304(14) 0.1034(14) 0.9035(9) 0.035(3) Uani 1 1 d
C3 C 0.8901(14) 0.5816(13) 0.5997(9) 0.031(3) Uani 1 1 d
C2 C 0.2833(13) 0.4277(15) 1.0143(8) 0.035(3) Uani 1 1 d
C1 C 0.8751(13) -0.0245(12) 0.9638(8) 0.029(3) Uani 1 1 d
C12 C 0.2607(15) 0.7395(12) 0.5830(8) 0.032(3) Uani 1 1 d
C11 C 1.0387(13) 0.1369(13) 0.5397(8) 0.032(3) Uani 1 1 d
C10 C 1.0998(13) 0.2199(13) 0.8148(8) 0.029(3) Uani 1 1 d
C9 C 0.8179(16) -0.1008(13) 0.6869(9) 0.038(3) Uani 1 1 d
C8 C 0.7501(14) 0.2897(15) 1.0727(9) 0.040(4) Uani 1 1 d
OW2 O 1.1475(9) 0.2948(10) 0.6056(6) 0.037(2) Uani 1 1 d
OW1 O 0.7264(13) -0.1442(10) 0.8827(8) 0.058(3) Uani 1 1 d
OW3 O 0.991(2) -0.367(3) 0.8747(18) 0.183(11) Uani 1 1 d
O35 O 0.4080(16) 0.0835(14) 0.6709(9) 0.078(4) Uani 1 1 d
O34 O 0.5654(19) -0.0857(16) 0.6019(12) 0.105(6) Uani 1 1 d
C13 C 0.430(3) 0.0004(19) 0.6243(15) 0.080(7) Uani 1 1 d

loop_
_atom_site_aniso_label
_atom_site_aniso_U_11
_atom_site_aniso_U_22
_atom_site_aniso_U_33
_atom_site_aniso_U_23
_atom_site_aniso_U_13
_atom_site_aniso_U_12
U6 0.01451(19) 0.01285(19) 0.01208(18) -0.00297(14) -0.00277(14) -0.00314(15)
U5 0.01647(19) 0.0153(2) 0.00807(17) -0.00114(14) -0.00115(14) -0.00675(16)
U4 0.0167(2) 0.0151(2) 0.00850(18) -0.00162(14) -0.00027(14) -0.00592(16)
U3 0.0177(2) 0.0188(2) 0.01154(18) -0.00348(15) -0.00155(15) -0.00866(17)
U2 0.0210(2) 0.0162(2) 0.01259(19) -0.00152(15) -0.00323(15) -0.00955(17)
U1 0.0161(2) 0.0144(2) 0.01311(19) -0.00157(15) -0.00038(15) -0.00117(16)
O33 0.012(4) 0.021(4) 0.016(4) -0.005(3) 0.001(3) -0.003(3)
O32 0.014(3) 0.015(4) 0.013(3) -0.004(3) -0.001(3) -0.009(3)
O31 0.008(3) 0.017(4) 0.015(4) 0.000(3) 0.001(3) -0.004(3)
O30 0.015(4) 0.018(4) 0.012(3) -0.001(3) -0.002(3) -0.007(3)
O29 0.021(4) 0.034(5) 0.024(4) -0.015(4) -0.009(3) -0.006(4)
O28 0.017(4) 0.021(4) 0.010(3) -0.005(3) 0.004(3) -0.007(3)
O27 0.018(4) 0.010(4) 0.022(4) -0.001(3) -0.006(3) -0.002(3)
O26 0.029(5) 0.016(4) 0.031(5) 0.004(3) -0.012(4) -0.008(4)
O25 0.037(5) 0.032(5) 0.022(4) 0.000(4) -0.005(4) -0.024(4)
O24 0.030(5) 0.029(5) 0.029(5) -0.002(4) -0.007(4) -0.014(4)
O23 0.016(4) 0.033(5) 0.051(6) -0.011(4) -0.006(4) -0.010(4)
O22 0.023(4) 0.023(4) 0.012(4) -0.001(3) -0.001(3) -0.010(3)
O21 0.020(4) 0.020(4) 0.015(4) -0.001(3) -0.004(3) -0.009(3)
O20 0.039(5) 0.016(4) 0.034(5) -0.002(4) -0.015(4) -0.008(4)
O19 0.041(5) 0.015(4) 0.025(4) -0.006(3) -0.014(4) -0.004(4)
O18 0.037(5) 0.026(5) 0.023(4) -0.008(4) -0.009(4) -0.010(4)
O17 0.031(5) 0.036(5) 0.022(5) -0.007(4) -0.007(4) 0.008(4)
O16 0.050(6) 0.022(5) 0.042(6) -0.013(4) -0.005(5) -0.007(5)
O15 0.033(5) 0.030(5) 0.040(6) 0.003(4) -0.015(4) -0.009(4)
O14 0.023(4) 0.031(5) 0.012(4) 0.001(3) -0.002(3) -0.008(4)
O13 0.022(4) 0.036(5) 0.022(5) 0.003(4) 0.001(3) -0.007(4)
O12 0.045(6) 0.037(5) 0.023(5) -0.005(4) 0.003(4) -0.030(5)
O11 0.024(4) 0.024(5) 0.021(4) 0.001(3) -0.003(3) -0.004(4)
O10 0.026(4) 0.023(5) 0.031(5) -0.007(4) -0.003(4) -0.013(4)
O9 0.031(5) 0.027(5) 0.020(4) -0.001(3) 0.000(4) -0.018(4)
O8 0.051(6) 0.028(5) 0.028(5) -0.004(4) -0.011(4) -0.017(5)
O7 0.023(5) 0.038(5) 0.028(5) -0.004(4) 0.007(4) -0.012(4)
O6 0.040(5) 0.049(6) 0.025(5) 0.001(4) -0.005(4) -0.031(5)
O5 0.027(5) 0.038(5) 0.026(5) -0.013(4) -0.006(4) -0.008(4)
O4 0.053(6) 0.025(5) 0.035(5) 0.004(4) -0.023(5) -0.012(5)
O3 0.024(5) 0.050(6) 0.030(5) -0.015(4) -0.006(4) -0.014(5)
O2 0.017(4) 0.064(7) 0.023(5) -0.021(4) -0.001(3) -0.010(4)
O1 0.047(6) 0.023(5) 0.017(4) 0.000(3) 0.000(4) -0.007(4)
C7 0.041(8) 0.020(6) 0.020(6) 0.002(5) -0.015(5) -0.014(6)
C6 0.030(7) 0.023(7) 0.030(7) -0.004(5) -0.011(5) -0.010(5)
C5 0.019(6) 0.031(7) 0.035(7) -0.007(5) -0.005(5) -0.015(5)
C4 0.035(7) 0.038(8) 0.033(7) 0.015(6) -0.011(6) -0.025(7)
C3 0.036(7) 0.034(8) 0.033(7) -0.002(6) -0.001(6) -0.025(6)
C2 0.027(7) 0.054(9) 0.023(7) -0.012(6) -0.002(5) -0.015(7)
C1 0.032(7) 0.024(6) 0.019(6) 0.003(5) -0.003(5) -0.006(6)
C12 0.055(9) 0.017(6) 0.020(6) -0.007(5) -0.014(6) -0.006(6)
C11 0.026(7) 0.036(8) 0.020(6) -0.007(5) 0.010(5) -0.009(6)
C10 0.023(6) 0.032(7) 0.025(7) 0.000(5) 0.003(5) -0.011(6)
C9 0.045(9) 0.022(7) 0.038(8) -0.005(6) -0.014(7) -0.005(6)
C8 0.032(7) 0.047(9) 0.033(8) -0.014(6) -0.017(6) -0.003(7)
OW2 0.028(5) 0.061(7) 0.028(5) -0.014(5) 0.005(4) -0.025(5)
OW1 0.085(9) 0.036(6) 0.069(8) 0.023(5) -0.039(7) -0.039(6)
OW3 0.075(14) 0.20(3) 0.24(3) -0.03(2) 0.047(16) -0.065(16)
O35 0.107(12) 0.071(10) 0.067(9) -0.015(7) -0.009(8) -0.049(9)
O34 0.117(14) 0.073(11) 0.154(17) -0.042(11) -0.024(12) -0.054(11)
C13 0.12(2) 0.034(11) 0.079(15) 0.003(10) -0.024(14) -0.031(12)

loop_
_atom_type_symbol
_atom_type_description
_atom_type_scat_dispersion_real
_atom_type_scat_dispersion_imag
_atom_type_scat_source
C C 0.0033 0.0016 'International Tables Vol C Tables 4.2.6.8 and 6.1.1.4'
O O 0.0106 0.0060 'International Tables Vol C Tables 4.2.6.8 and 6.1.1.4'
U U -9.6767 9.6646 'International Tables Vol C Tables 4.2.6.8 and 6.1.1.4'

loop_
_geom_angle_atom_site_label_1
_geom_angle_atom_site_label_2
_geom_angle_atom_site_label_3
_geom_angle
_geom_angle_site_symmetry_1
_geom_angle_site_symmetry_3
O32 U6 O33 89.7(3) . .
O32 U6 O5 98.8(3) . .
O33 U6 O5 142.5(3) . .
O32 U6 O23 78.9(3) . .
O33 U6 O23 145.5(3) . .
O5 U6 O23 71.9(3) . .
O32 U6 O20 145.9(3) . .
O33 U6 O20 78.9(3) . .
O5 U6 O20 73.7(3) . .
O23 U6 O20 126.9(3) . .
O32 U6 O19 143.0(3) . .
O33 U6 O19 101.6(3) . .
O5 U6 O19 93.3(3) . .
O23 U6 O19 71.8(3) . .
O20 U6 O19 71.1(3) . .
O32 U6 O28 69.8(2) . .
O33 U6 O28 70.7(2) . .
O5 U6 O28 78.1(3) . .
O23 U6 O28 132.2(3) . .
O20 U6 O28 76.1(3) . .
O19 U6 O28 147.2(3) . .
O32 U6 O30 70.5(2) . .
O33 U6 O30 69.0(3) . .
O5 U6 O30 148.1(3) . .
O23 U6 O30 76.5(3) . .
O20 U6 O30 131.6(3) . .
O19 U6 O30 80.8(2) . .
O28 U6 O30 122.4(2) . .
O32 U6 U3 81.95(18) . .
O33 U6 U3 31.55(19) . .
O5 U6 U3 113.5(2) . .
O23 U6 U3 160.8(2) . .
O20 U6 U3 71.5(2) . .
O19 U6 U3 124.5(2) . .
O28 U6 U3 39.47(17) . .
O30 U6 U3 95.18(16) . .
O32 U6 U4 31.08(17) . .
O33 U6 U4 81.52(19) . .
O5 U6 U4 87.3(2) . .
O23 U6 U4 102.6(2) . .
O20 U6 U4 114.9(2) . .
O19 U6 U4 173.8(2) . .
O28 U6 U4 38.86(18) . .
O30 U6 U4 95.52(16) . .
U3 U6 U4 60.496(11) . .
O32 U6 U2 31.28(17) . .
O33 U6 U2 81.9(2) . .
O5 U6 U2 122.4(2) . .
O23 U6 U2 71.5(2) . .
O20 U6 U2 160.6(2) . .
O19 U6 U2 115.14(19) . .
O28 U6 U2 95.76(18) . .
O30 U6 U2 39.58(17) . .
U3 U6 U2 90.956(12) . .
U4 U6 U2 59.784(11) . .
O32 U6 U5 80.53(18) . .
O33 U6 U5 30.82(19) . .
O5 U6 U5 172.9(2) . .
O23 U6 U5 114.7(2) . .
O20 U6 U5 102.8(2) . .
O19 U6 U5 91.4(2) . .
O28 U6 U5 95.14(17) . .
O30 U6 U5 38.21(17) . .
U3 U6 U5 59.488(11) . .
U4 U6 U5 88.714(12) . .
U2 U6 U5 59.877(11) . .
O27 U5 O33 90.3(3) . .
O27 U5 O26 144.2(3) . .
O33 U5 O26 90.0(3) . .
O27 U5 O29 92.4(3) . .
O33 U5 O29 145.7(3) . .
O26 U5 O29 68.5(3) . .
O27 U5 O14 84.8(3) . .
O33 U5 O14 143.0(3) . .
O26 U5 O14 114.8(3) . .
O29 U5 O14 71.3(3) . .
O27 U5 O22 71.0(3) . .
O33 U5 O22 71.2(3) . .
O26 U5 O22 141.7(3) . .
O29 U5 O22 141.3(3) . .
O14 U5 O22 72.6(3) . .
O27 U5 O25 143.8(3) . .
O33 U5 O25 81.2(3) . .
O26 U5 O25 71.3(3) . .
O29 U5 O25 114.1(3) . .
O14 U5 O25 81.4(3) . .
O22 U5 O25 73.0(3) . .
O27 U5 O30 70.0(3) . .
O33 U5 O30 69.1(3) . .
O26 U5 O30 76.8(3) . .
O29 U5 O30 79.8(3) . .
O14 U5 O30 140.6(3) . .
O22 U5 O30 122.9(2) . .
O25 U5 O30 136.0(3) . .
O27 U5 U3 82.9(2) . .
O33 U5 U3 31.81(18) . .
O26 U5 U3 113.7(2) . .
O29 U5 U3 174.4(2) . .
O14 U5 U3 111.26(19) . .
O22 U5 U3 39.62(18) . .
O25 U5 U3 71.41(19) . .
O30 U5 U3 95.57(16) . .
O27 U5 U1 33.14(19) . .
O33 U5 U1 82.87(19) . .
O26 U5 U1 172.1(2) . .
O29 U5 U1 116.1(2) . .
O14 U5 U1 73.15(18) . .
O22 U5 U1 38.14(19) . .
O25 U5 U1 110.7(2) . .
O30 U5 U1 97.39(16) . .
U3 U5 U1 61.051(11) . .
O27 U5 U2 30.77(19) . .
O33 U5 U2 81.6(2) . .
O26 U5 U2 114.3(2) . .
O29 U5 U2 83.5(2) . .
O14 U5 U2 109.5(2) . .
O22 U5 U2 96.02(18) . .
O25 U5 U2 161.9(2) . .
O30 U5 U2 39.38(17) . .
U3 U5 U2 90.913(12) . .
U1 U5 U2 61.375(11) . .
O27 U5 U6 80.7(2) . .
O33 U5 U6 30.60(19) . .
O26 U5 U6 81.5(2) . .
O29 U5 U6 116.6(2) . .
O14 U5 U6 163.66(18) . .
O22 U5 U6 95.44(18) . .
O25 U5 U6 106.1(2) . .
O30 U5 U6 38.55(17) . .
U3 U5 U6 59.562(11) . .
U1 U5 U6 90.556(12) . .
U2 U5 U6 59.731(11) . .
O31 U4 O32 89.8(3) . .
O31 U4 O7 142.8(3) . .
O32 U4 O7 91.0(3) . .
O31 U4 O11 86.4(3) . .
O32 U4 O11 143.1(3) . .
O7 U4 O11 113.5(3) . .
O31 U4 O9 144.6(3) . .
O32 U4 O9 81.8(3) . .
O7 U4 O9 72.1(3) . .
O11 U4 O9 80.4(3) . .
O31 U4 O21 71.2(3) . .
O32 U4 O21 70.4(2) . .
O7 U4 O21 142.9(3) . .
O11 U4 O21 73.6(3) . .
O9 U4 O21 73.6(3) . .
O31 U4 O18 88.8(3) . .
O32 U4 O18 144.3(3) . .
O7 U4 O18 69.6(3) . .
O11 U4 O18 72.4(3) . .
O9 U4 O18 117.6(3) . .
O21 U4 O18 141.4(3) . .
O31 U4 O28 69.2(2) . .
O32 U4 O28 69.3(2) . .
O7 U4 O28 76.4(3) . .
O11 U4 O28 140.9(3) . .
O9 U4 O28 136.3(3) . .
O21 U4 O28 122.3(2) . .
O18 U4 O28 76.9(3) . .
O31 U4 U1 32.68(19) . .
O32 U4 U1 82.97(18) . .
O7 U4 U1 172.1(2) . .
O11 U4 U1 74.2(2) . .
O9 U4 U1 111.9(2) . .
O21 U4 U1 38.95(18) . .
O18 U4 U1 112.8(2) . .
O28 U4 U1 96.63(16) . .
O31 U4 U2 82.95(19) . .
O32 U4 U2 31.75(18) . .
O7 U4 U2 114.9(2) . .
O11 U4 U2 111.5(2) . .
O9 U4 U2 71.88(19) . .
O21 U4 U2 38.96(17) . .
O18 U4 U2 170.5(2) . .
O28 U4 U2 95.77(17) . .
U1 U4 U2 61.654(11) . .
O31 U4 U6 80.79(18) . .
O32 U4 U6 30.87(18) . .
O7 U4 U6 81.1(2) . .
O11 U4 U6 165.3(2) . .
O9 U4 U6 106.2(2) . .
O21 U4 U6 95.39(17) . .
O18 U4 U6 114.1(2) . .
O28 U4 U6 38.54(17) . .
U1 U4 U6 91.134(12) . .
U2 U4 U6 60.094(11) . .
O31 U4 U3 30.61(19) . .
O32 U4 U3 80.78(18) . .
O7 U4 U3 113.3(2) . .
O11 U4 U3 111.1(2) . .
O9 U4 U3 161.82(19) . .
O21 U4 U3 95.65(18) . .
O18 U4 U3 80.1(2) . .
O28 U4 U3 38.75(17) . .
U1 U4 U3 60.764(11) . .
U2 U4 U3 90.485(12) . .
U6 U4 U3 59.384(11) . .
O33 U3 O31 89.4(3) . .
O33 U3 O3 143.4(3) . .
O31 U3 O3 82.6(3) . .
O33 U3 O2 144.1(3) . 2_667
O31 U3 O2 96.9(3) . 2_667
O3 U3 O2 72.5(3) . 2_667
O33 U3 O12 81.7(3) . .
O31 U3 O12 140.6(3) . .
O3 U3 O12 82.2(3) . .
O2 U3 O12 112.6(3) 2_667 .
O33 U3 O24 79.9(3) . .
O31 U3 O24 142.8(3) . .
O3 U3 O24 125.7(3) . .
O2 U3 O24 73.7(3) 2_667 .
O12 U3 O24 73.2(3) . .
O33 U3 O28 70.5(3) . .
O31 U3 O28 68.7(2) . .
O3 U3 O28 136.5(3) . .
O2 U3 O28 79.1(3) 2_667 .
O12 U3 O28 140.1(3) . .
O24 U3 O28 74.2(3) . .
O33 U3 O22 70.3(3) . .
O31 U3 O22 68.8(3) . .
O3 U3 O22 73.5(3) . .
O2 U3 O22 144.5(3) 2_667 .
O12 U3 O22 72.1(3) . .
O24 U3 O22 136.7(3) . .
O28 U3 O22 121.1(3) . .
O33 U3 U6 31.64(19) . .
O31 U3 U6 81.10(17) . .
O3 U3 U6 163.0(2) . .
O2 U3 U6 114.6(2) 2_667 .
O12 U3 U6 107.5(2) . .
O24 U3 U6 71.2(2) . .
O28 U3 U6 39.09(17) . .
O22 U3 U6 95.72(18) . .
O33 U3 U5 32.13(18) . .
O31 U3 U5 80.99(18) . .
O3 U3 U5 111.3(2) . .
O2 U3 U5 175.2(2) 2_667 .
O12 U3 U5 71.2(2) . .
O24 U3 U5 105.3(2) . .
O28 U3 U5 96.19(17) . .
O22 U3 U5 38.47(18) . .
U6 U3 U5 60.950(11) . .
O33 U3 U4 81.2(2) . .
O31 U3 U4 30.10(17) . .
O3 U3 U4 106.5(2) . .
O2 U3 U4 86.8(2) 2_667 .
O12 U3 U4 160.5(2) . .
O24 U3 U4 112.7(2) . .
O28 U3 U4 38.69(18) . .
O22 U3 U4 93.32(18) . .
U6 U3 U4 60.120(11) . .
U5 U3 U4 89.323(12) . .
O33 U3 U1 81.9(2) . .
O31 U3 U1 31.55(18) . .
O3 U3 U1 72.8(2) . .
O2 U3 U1 120.1(3) 2_667 .
O12 U3 U1 109.1(2) . .
O24 U3 U1 161.1(2) . .
O28 U3 U1 94.99(18) . .
O22 U3 U1 37.55(18) . .
U6 U3 U1 90.599(12) . .
U5 U3 U1 59.740(11) . .
U4 U3 U1 59.125(11) . .
O27 U2 O32 88.4(3) . .
O27 U2 O6 140.0(3) . .
O32 U2 O6 80.7(3) . .
O27 U2 O4 90.1(3) . 2_666
O32 U2 O4 141.5(3) . 2_666
O6 U2 O4 121.7(3) . 2_666
O27 U2 O10 141.2(3) . .
O32 U2 O10 79.5(3) . .
O6 U2 O10 74.3(3) . .
O4 U2 O10 77.8(3) 2_666 .
O27 U2 O21 68.7(3) . .
O32 U2 O21 69.8(3) . .
O6 U2 O21 71.4(3) . .
O4 U2 O21 143.5(3) 2_666 .
O10 U2 O21 136.9(3) . .
O27 U2 O8 79.6(3) . .
O32 U2 O8 142.5(3) . .
O6 U2 O8 86.0(3) . .
O4 U2 O8 74.5(3) 2_666 .
O10 U2 O8 130.0(3) . .
O21 U2 O8 72.7(3) . .
O27 U2 O30 68.4(2) . .
O32 U2 O30 69.9(2) . .
O6 U2 O30 139.0(3) . .
O4 U2 O30 73.8(3) 2_666 .
O10 U2 O30 72.8(3) . .
O21 U2 O30 120.6(2) . .
O8 U2 O30 134.3(3) . .
O27 U2 O35 140.0(4) . .
O32 U2 O35 131.6(3) . .
O6 U2 O35 61.3(4) . .
O4 U2 O35 60.5(4) 2_666 .
O10 U2 O35 62.9(4) . .
O21 U2 O35 118.6(3) . .
O8 U2 O35 67.3(4) . .
O30 U2 O35 120.8(3) . .
O27 U2 U4 80.58(19) . .
O32 U2 U4 31.66(18) . .
O6 U2 U4 70.0(2) . .
O4 U2 U4 168.0(2) 2_666 .
O10 U2 U4 104.7(2) . .
O21 U2 U4 38.47(18) . .
O8 U2 U4 110.9(2) . .
O30 U2 U4 95.51(16) . .
O35 U2 U4 131.3(3) . .
O27 U2 U6 80.69(18) . .
O32 U2 U6 30.98(18) . .
O6 U2 U6 105.8(2) . .
O4 U2 U6 111.1(2) 2_666 .
O10 U2 U6 70.01(19) . .
O21 U2 U6 94.97(18) . .
O8 U2 U6 159.6(2) . .
O30 U2 U6 39.21(16) . .
O35 U2 U6 132.9(3) . .
U4 U2 U6 60.122(11) . .
O27 U2 U5 29.92(18) . .
O32 U2 U5 80.78(18) . .
O6 U2 U5 159.2(2) . .
O4 U2 U5 79.0(2) 2_666 .
O10 U2 U5 111.3(2) . .
O21 U2 U5 93.25(18) . .
O8 U2 U5 103.2(2) . .
O30 U2 U5 38.68(16) . .
O35 U2 U5 139.5(3) . .
U4 U2 U5 89.197(12) . .
U6 U2 U5 60.392(11) . .
O31 U1 O27 87.4(3) . .
O31 U1 O22 69.0(3) . .
O27 U1 O22 68.7(3) . .
O31 U1 O21 69.7(3) . .
O27 U1 O21 67.8(3) . .
O22 U1 O21 120.0(3) . .
O31 U1 O1 140.7(3) . .
O27 U1 O1 78.5(3) . .
O22 U1 O1 71.6(3) . .
O21 U1 O1 133.8(3) . .
O31 U1 O15 77.4(3) . .
O27 U1 O15 139.0(3) . .
O22 U1 O15 70.3(3) . .
O21 U1 O15 136.5(3) . .
O1 U1 O15 89.6(3) . .
O31 U1 O13 78.8(3) . .
O27 U1 O13 138.9(3) . .
O22 U1 O13 136.9(3) . .
O21 U1 O13 71.1(3) . .
O1 U1 O13 133.8(3) . .
O15 U1 O13 75.3(3) . .
O31 U1 O16 139.9(3) . .
O27 U1 O16 79.4(3) . .
O22 U1 O16 136.3(3) . .
O21 U1 O16 70.2(3) . .
O1 U1 O16 73.3(3) . .
O15 U1 O16 134.5(3) . .
O13 U1 O16 86.7(3) . .
O31 U1 O17 133.8(3) . .
O27 U1 O17 138.7(3) . .
O22 U1 O17 117.4(3) . .
O21 U1 O17 122.5(3) . .
O1 U1 O17 67.0(3) . .
O15 U1 O17 64.8(3) . .
O13 U1 O17 67.0(3) . .
O16 U1 O17 69.8(3) . .
O31 U1 U4 31.54(18) . .
O27 U1 U4 80.10(19) . .
O22 U1 U4 95.01(18) . .
O21 U1 U4 38.63(18) . .
O1 U1 U4 157.8(2) . .
O15 U1 U4 102.8(2) . .
O13 U1 U4 68.0(2) . .
O16 U1 U4 108.5(2) . .
O17 U1 U4 135.0(2) . .
O31 U1 U5 80.09(17) . .
O27 U1 U5 31.17(19) . .
O22 U1 U5 37.84(18) . .
O21 U1 U5 93.78(17) . .
O1 U1 U5 68.9(2) . .
O15 U1 U5 108.1(2) . .
O13 U1 U5 157.3(2) . .
O16 U1 U5 104.4(2) . .
O17 U1 U5 135.2(2) . .
U4 U1 U5 89.590(12) . .
O31 U1 U3 30.97(18) . .
O27 U1 U3 79.88(18) . .
O22 U1 U3 38.35(18) . .
O21 U1 U3 94.74(18) . .
O1 U1 U3 109.8(2) . .
O15 U1 U3 67.5(2) . .
O13 U1 U3 104.2(2) . .
O16 U1 U3 157.9(2) . .
O17 U1 U3 132.1(2) . .
U4 U1 U3 60.111(11) . .
U5 U1 U3 59.209(11) . .
U3 O33 U6 116.8(3) . .
U3 O33 U5 116.1(3) . .
U6 O33 U5 118.6(3) . .
U6 O32 U4 118.1(3) . .
U6 O32 U2 117.7(3) . .
U4 O32 U2 116.6(3) . .
U4 O31 U3 119.3(3) . .
U4 O31 U1 115.8(3) . .
U3 O31 U1 117.5(3) . .
U5 O30 U6 103.2(3) . .
U5 O30 U2 101.9(3) . .
U6 O30 U2 101.2(2) . .
C12 O29 U5 142.6(8) 2_666 .
U6 O28 U3 101.4(2) . .
U6 O28 U4 102.6(3) . .
U3 O28 U4 102.6(3) . .
U5 O27 U2 119.3(3) . .
U5 O27 U1 115.7(3) . .
U2 O27 U1 117.6(3) . .
C6 O26 U5 142.6(8) . .
C3 O25 U5 134.4(8) . .
C7 O24 U3 134.9(8) . .
C5 O23 U6 135.8(8) . .
U5 O22 U1 104.0(3) . .
U5 O22 U3 101.9(3) . .
U1 O22 U3 104.1(3) . .
U4 O21 U1 102.4(3) . .
U4 O21 U2 102.6(3) . .
U1 O21 U2 105.5(3) . .
C7 O20 U6 135.7(8) . .
C12 O19 U6 135.0(8) . .
C8 O18 U4 144.6(9) . .
C9 O16 U1 138.7(9) . .
C10 O15 U1 140.0(9) . .
C11 O14 U5 132.7(7) . .
C1 O13 U1 139.2(8) . .
C3 O12 U3 136.9(8) . .
C1 O11 U4 132.2(8) . .
C5 O10 U2 136.2(7) . .
C4 O9 U4 134.7(8) . .
C9 O8 U2 135.6(9) . .
C2 O7 U4 143.2(9) . .
C4 O6 U2 137.6(8) . .
C8 O5 U6 137.6(9) 2_667 .
C6 O4 U2 138.4(9) . 2_666
C10 O3 U3 133.0(8) . .
C2 O2 U3 137.7(8) . 2_667
C11 O1 U1 137.7(8) . .
O20 C7 O24 126.0(11) . .
O26 C6 O4 124.5(12) . .
O23 C5 O10 126.0(11) . .
O6 C4 O9 125.7(12) . .
O12 C3 O25 125.9(12) . .
O7 C2 O2 124.9(13) . .
O13 C1 O11 125.9(11) . .
O29 C12 O19 125.0(12) 2_666 .
O14 C11 O1 126.9(11) . .
O15 C10 O3 126.2(12) . .
O16 C9 O8 124.5(13) . .
O18 C8 O5 124.5(13) . 2_667
C13 O35 U2 137.2(16) . .
O35 C13 O34 115(2) . .

loop_
_geom_bond_atom_site_label_1
_geom_bond_atom_site_label_2
_geom_bond_distance
_geom_bond_site_symmetry_2
U6 O32 2.220(7) .
U6 O33 2.227(7) .
U6 O5 2.387(9) .
U6 O23 2.404(8) .
U6 O20 2.422(8) .
U6 O19 2.436(8) .
U6 O28 2.438(7) .
U6 O30 2.460(7) .
U6 U3 3.7900(6) .
U6 U4 3.8185(6) .
U6 U2 3.8174(6) .
U6 U5 3.8428(6) .
U5 O27 2.187(7) .
U5 O33 2.242(7) .
U5 O26 2.405(8) .
U5 O29 2.406(7) .
U5 O14 2.414(8) .
U5 O22 2.408(7) .
U5 O25 2.433(8) .
U5 O30 2.442(7) .
U5 U3 3.7871(6) .
U5 U1 3.8078(6) .
U5 U2 3.8230(6) .
U4 O31 2.204(7) .
U4 O32 2.233(7) .
U4 O7 2.388(8) .
U4 O11 2.397(8) .
U4 O9 2.416(8) .
U4 O21 2.425(8) .
U4 O18 2.419(8) .
U4 O28 2.455(8) .
U4 U1 3.7943(6) .
U4 U2 3.8055(6) .
U4 U3 3.8328(6) .
U3 O33 2.222(7) .
U3 O31 2.238(7) .
U3 O3 2.406(9) .
U3 O2 2.407(8) 2_667
U3 O12 2.399(8) .
U3 O24 2.442(9) .
U3 O28 2.458(7) .
U3 O22 2.468(8) .
U3 U1 3.8576(6) .
U2 O27 2.243(8) .
U2 O32 2.239(7) .
U2 O6 2.411(9) .
U2 O4 2.421(9) 2_666
U2 O10 2.438(8) .
U2 O21 2.452(7) .
U2 O8 2.460(9) .
U2 O30 2.479(7) .
U2 O35 2.877(14) .
U1 O31 2.275(7) .
U1 O27 2.310(7) .
U1 O22 2.424(8) .
U1 O21 2.442(8) .
U1 O1 2.468(9) .
U1 O15 2.479(10) .
U1 O13 2.481(8) .
U1 O16 2.477(10) .
U1 O17 2.496(8) .
O29 C12 1.239(14) 2_666
O26 C6 1.236(14) .
O25 C3 1.267(15) .
O24 C7 1.270(15) .
O23 C5 1.238(15) .
O20 C7 1.242(15) .
O19 C12 1.248(14) .
O18 C8 1.225(15) .
O16 C9 1.225(18) .
O15 C10 1.199(16) .
O14 C11 1.255(15) .
O13 C1 1.230(14) .
O12 C3 1.246(15) .
O11 C1 1.260(15) .
O10 C5 1.263(15) .
O9 C4 1.242(16) .
O8 C9 1.269(17) .
O7 C2 1.240(15) .
O6 C4 1.266(16) .
O5 C8 1.265(15) 2_667
O4 C6 1.258(14) .
O4 U2 2.421(9) 2_666
O3 C10 1.264(16) .
O2 C2 1.234(15) .
O2 U3 2.407(8) 2_667
O1 C11 1.232(15) .
C12 O29 1.239(14) 2_666
C8 O5 1.265(15) 2_667
O35 C13 1.26(2) .
O34 C13 1.40(3) .
